data_2017955
loop_
_publ_author_name
'Olczak, Andrzej'
'Szczesio, Ma\/lgorzata'
'Go\/lka, Jolanta'
'Orlewska, Czes\/lawa'
'Gobis, Katarzyna'
'Foks, Henryk'
'G\/l\'owka, Marek L.'

_publ_section_title
;
 Planarity of heteroaryldithiocarbazic acid derivatives showing
 tuberculostatic activity. II. Crystal structures of
 3-[amino(pyrazin-2-yl)methylidene]-2-methylcarbazic acid esters
;
_journal_coeditor_code FG3209
_journal_issue 1
_journal_name_full 'Acta Crystallographica Section C'
_journal_page_first o37
_journal_page_last o42
_journal_paper_doi 10.1107/S0108270110049905
_journal_volume 67
_journal_year 2011
_chemical_formula_iupac 'C8 H11 N5 S2'
_chemical_formula_moiety 'C8 H11 N5 S2'
_chemical_formula_sum 'C8 H11 N5 S2'
_chemical_formula_weight 241.34
_chemical_name_systematic
;
methyl 3-[amino(pyrazin-2-yl)methylidene]-2-methylcarbazate
;
_space_group_IT_number 2
_symmetry_cell_setting triclinic
_symmetry_space_group_name_Hall '-P 1'
_symmetry_space_group_name_H-M 'P -1'
_atom_sites_solution_hydrogens geom
_atom_sites_solution_primary direct
_atom_sites_solution_secondary difmap
_audit_creation_method SHELXL97
_cell_angle_alpha 87.9959(11)
_cell_angle_beta 79.0802(12)
_cell_angle_gamma 82.8402(10)
_cell_formula_units_Z 2
_cell_length_a 7.72130(10)
_cell_length_b 8.10040(10)
_cell_length_c 9.33310(10)
_cell_measurement_reflns_used 6100
_cell_measurement_temperature 290
_cell_measurement_theta_max 31.1390
_cell_measurement_theta_min 2.6995
_cell_volume 568.667(12)
_computing_cell_refinement 'CrysAlis RED (Oxford Diffraction, 2007)'
_computing_data_collection 'CrysAlis CCD (Oxford Diffraction, 2007)'
_computing_data_reduction 'CrysAlis RED (Oxford Diffraction, 2007)'
_computing_molecular_graphics
;
PLATON (Spek, 2009) and Mercury (Macrae <i>et al.</i>, 2006)
;
_computing_publication_material 'PLATON (Spek, 2009)'
_computing_structure_refinement 'SHELXTL (Sheldrick, 2008)'
_computing_structure_solution 'SHELXTL (Sheldrick, 2008)'
_diffrn_ambient_temperature 290
_diffrn_measured_fraction_theta_full 0.994
_diffrn_measured_fraction_theta_max 0.994
_diffrn_measurement_device_type 'Kuma KM-4 CCD area-detector'
_diffrn_measurement_method \w
_diffrn_radiation_monochromator graphite
_diffrn_radiation_source 'fine-focus sealed tube'
_diffrn_radiation_type MoK\a
_diffrn_radiation_wavelength 0.71073
_diffrn_reflns_av_R_equivalents 0.0085
_diffrn_reflns_av_sigmaI/netI 0.0076
_diffrn_reflns_limit_h_max 9
_diffrn_reflns_limit_h_min -9
_diffrn_reflns_limit_k_max 10
_diffrn_reflns_limit_k_min -10
_diffrn_reflns_limit_l_max 8
_diffrn_reflns_limit_l_min -11
_diffrn_reflns_number 7633
_diffrn_reflns_theta_full 26.37
_diffrn_reflns_theta_max 26.37
_diffrn_reflns_theta_min 2.71
_exptl_absorpt_coefficient_mu 0.443
_exptl_absorpt_correction_T_max 1.00000
_exptl_absorpt_correction_T_min 0.94015
_exptl_absorpt_correction_type multi-scan
_exptl_absorpt_process_details '(SADABS; Sheldrick, 2003)'
_exptl_crystal_colour colourless
_exptl_crystal_density_diffrn 1.409
_exptl_crystal_density_method 'not measured'
_exptl_crystal_description cube
_exptl_crystal_F_000 252
_exptl_crystal_size_max 0.3
_exptl_crystal_size_mid 0.3
_exptl_crystal_size_min 0.3
_refine_diff_density_max 0.360
_refine_diff_density_min -0.273
_refine_ls_extinction_method none
_refine_ls_goodness_of_fit_ref 1.116
_refine_ls_hydrogen_treatment constr
_refine_ls_matrix_type full
_refine_ls_number_parameters 138
_refine_ls_number_reflns 2319
_refine_ls_number_restraints 0
_refine_ls_restrained_S_all 1.116
_refine_ls_R_factor_all 0.0335
_refine_ls_R_factor_gt 0.0319
_refine_ls_shift/su_max 0.000
_refine_ls_shift/su_mean 0.000
_refine_ls_structure_factor_coef Fsqd
_refine_ls_weighting_details 'calc w = 1/[\s^2^(Fo^2^)+(0.0476P)^2^+0.2235P] where P=(Fo^2^+2Fc^2^)/3'
_refine_ls_weighting_scheme calc
_refine_ls_wR_factor_gt 0.0937
_refine_ls_wR_factor_ref 0.0945
_reflns_number_gt 2161
_reflns_number_total 2319
_reflns_threshold_expression I>2\s(I)
_cod_data_source_file fg3209.cif
_cod_data_source_block C1
_cod_database_code 2017955
_cod_database_fobs_code 2017955

loop_
_symmetry_equiv_pos_as_xyz
'x, y, z'
'-x, -y, -z'

loop_
_atom_site_type_symbol
_atom_site_label
_atom_site_fract_x
_atom_site_fract_y
_atom_site_fract_z
_atom_site_U_iso_or_equiv
_atom_site_adp_type
_atom_site_calc_flag
_atom_site_refinement_flags
_atom_site_occupancy
_atom_site_disorder_assembly
_atom_site_disorder_group
C C1 0.24407(19) 0.98717(18) 0.27399(17) 0.0307(3) Uani d . 1 . .
C C2 0.2193(2) 0.8475(2) 0.51399(19) 0.0418(4) Uani d . 1 . .
H H2A 0.1401 0.7764 0.5696 0.050 Uiso calc R 1 . .
H H2B 0.2051 0.9528 0.5615 0.050 Uiso calc R 1 . .
H H2C 0.3397 0.7966 0.5069 0.050 Uiso calc R 1 . .
C C4 0.06103(19) 0.64381(19) 0.31377(17) 0.0307(3) Uani d . 1 . .
C C11 0.2721(3) 1.1454(3) 0.0021(2) 0.0554(5) Uani d . 1 . .
H H11A 0.2466 1.1456 -0.0946 0.067 Uiso calc R 1 . .
H H11B 0.3977 1.1189 -0.0022 0.067 Uiso calc R 1 . .
H H11C 0.2338 1.2534 0.0442 0.067 Uiso calc R 1 . .
C C41 -0.09111(19) 0.56783(18) 0.27686(17) 0.0298(3) Uani d . 1 . .
C C43 -0.1821(2) 0.3755(2) 0.1478(2) 0.0472(4) Uani d . 1 . .
H H43 -0.1578 0.2846 0.0861 0.057 Uiso calc R 1 . .
C C44 -0.3550(2) 0.4433(2) 0.1917(2) 0.0434(4) Uani d . 1 . .
H H44 -0.4440 0.3984 0.1568 0.052 Uiso calc R 1 . .
C C46 -0.2661(2) 0.6339(2) 0.3249(2) 0.0369(4) Uani d . 1 . .
H H46 -0.2908 0.7238 0.3879 0.044 Uiso calc R 1 . .
N N2 0.17814(17) 0.87278(16) 0.36805(15) 0.0323(3) Uani d . 1 . .
N N3 0.02973(17) 0.80159(16) 0.33818(17) 0.0356(3) Uani d . 1 . .
N N5 0.21119(19) 0.54388(19) 0.3137(2) 0.0517(4) Uani d . 1 . .
H H5A 0.3032 0.5833 0.3316 0.062 Uiso calc R 1 . .
H H5B 0.2164 0.4398 0.2958 0.062 Uiso calc R 1 . .
N N42 -0.04782(18) 0.43563(18) 0.19073(18) 0.0411(3) Uani d . 1 . .
N N45 -0.39984(18) 0.57125(19) 0.28263(18) 0.0427(4) Uani d . 1 . .
S S1 0.15698(7) 0.99294(6) 0.11240(5) 0.04526(15) Uani d . 1 . .
S S2 0.39250(6) 1.10689(6) 0.30620(5) 0.04579(15) Uani d . 1 . .

loop_
_atom_site_aniso_label
_atom_site_aniso_U_11
_atom_site_aniso_U_22
_atom_site_aniso_U_33
_atom_site_aniso_U_12
_atom_site_aniso_U_13
_atom_site_aniso_U_23
C1 0.0290(7) 0.0263(7) 0.0386(8) -0.0043(6) -0.0089(6) -0.0060(6)
C2 0.0488(10) 0.0407(9) 0.0400(9) -0.0110(7) -0.0150(7) 0.0018(7)
C4 0.0248(7) 0.0309(7) 0.0382(8) -0.0075(6) -0.0073(6) -0.0013(6)
C11 0.0680(13) 0.0504(11) 0.0428(10) -0.0002(10) -0.0033(9) 0.0081(9)
C41 0.0274(7) 0.0264(7) 0.0378(8) -0.0091(5) -0.0085(6) 0.0014(6)
C43 0.0445(10) 0.0412(10) 0.0600(12) -0.0116(8) -0.0131(8) -0.0169(8)
C44 0.0378(9) 0.0422(9) 0.0575(11) -0.0185(7) -0.0182(8) -0.0009(8)
C46 0.0284(7) 0.0352(8) 0.0487(9) -0.0091(6) -0.0070(7) -0.0061(7)
N2 0.0309(6) 0.0294(6) 0.0415(7) -0.0107(5) -0.0140(5) -0.0011(5)
N3 0.0269(6) 0.0294(7) 0.0548(9) -0.0094(5) -0.0143(6) -0.0017(6)
N5 0.0294(7) 0.0345(8) 0.0967(14) -0.0027(6) -0.0235(8) -0.0163(8)
N42 0.0331(7) 0.0362(7) 0.0559(9) -0.0072(6) -0.0087(6) -0.0126(7)
N45 0.0274(7) 0.0423(8) 0.0616(10) -0.0112(6) -0.0108(6) -0.0040(7)
S1 0.0605(3) 0.0396(3) 0.0426(3) -0.0100(2) -0.0247(2) -0.00047(18)
S2 0.0454(3) 0.0432(3) 0.0559(3) -0.0244(2) -0.0150(2) -0.0019(2)

loop_
_atom_type_symbol
_atom_type_description
_atom_type_scat_dispersion_real
_atom_type_scat_dispersion_imag
_atom_type_scat_source
C C 0.0033 0.0016 'International Tables Vol C Tables 4.2.6.8 and 6.1.1.4'
H H 0.0000 0.0000 'International Tables Vol C Tables 4.2.6.8 and 6.1.1.4'
N N 0.0061 0.0033 'International Tables Vol C Tables 4.2.6.8 and 6.1.1.4'
S S 0.1246 0.1234 'International Tables Vol C Tables 4.2.6.8 and 6.1.1.4'

loop_
_geom_angle_atom_site_label_1
_geom_angle_atom_site_label_2
_geom_angle_atom_site_label_3
_geom_angle_site_symmetry_1
_geom_angle_site_symmetry_3
_geom_angle
_geom_angle_publ_flag
N2 C1 S2 . . 123.63(12) ?
N2 C1 S1 . . 111.64(11) ?
S2 C1 S1 . . 124.72(10) ?
N2 C2 H2A . . 109.5 ?
N2 C2 H2B . . 109.5 ?
H2A C2 H2B . . 109.5 ?
N2 C2 H2C . . 109.5 ?
H2A C2 H2C . . 109.5 ?
H2B C2 H2C . . 109.5 ?
N3 C4 N5 . . 128.27(14) ?
N3 C4 C41 . . 114.71(13) ?
N5 C4 C41 . . 116.99(14) ?
S1 C11 H11A . . 109.5 ?
S1 C11 H11B . . 109.5 ?
H11A C11 H11B . . 109.5 ?
S1 C11 H11C . . 109.5 ?
H11A C11 H11C . . 109.5 ?
H11B C11 H11C . . 109.5 ?
N42 C41 C46 . . 122.08(14) ?
N42 C41 C4 . . 115.71(13) ?
C46 C41 C4 . . 122.18(14) ?
N42 C43 C44 . . 122.16(16) ?
N42 C43 H43 . . 118.9 ?
C44 C43 H43 . . 118.9 ?
N45 C44 C43 . . 122.14(15) ?
N45 C44 H44 . . 118.9 ?
C43 C44 H44 . . 118.9 ?
N45 C46 C41 . . 121.34(15) ?
N45 C46 H46 . . 119.3 ?
C41 C46 H46 . . 119.3 ?
C1 N2 N3 . . 117.29(13) ?
C1 N2 C2 . . 123.42(13) ?
N3 N2 C2 . . 117.50(13) ?
C4 N3 N2 . . 113.87(12) ?
C4 N5 H5A . . 120.0 ?
C4 N5 H5B . . 120.0 ?
H5A N5 H5B . . 120.0 ?
C43 N42 C41 . . 115.98(14) ?
C44 N45 C46 . . 116.21(14) ?
C1 S1 C11 . . 103.26(9) ?

loop_
_geom_bond_atom_site_label_1
_geom_bond_atom_site_label_2
_geom_bond_site_symmetry_2
_geom_bond_distance
_geom_bond_publ_flag
C1 N2 . 1.334(2) ?
C1 S2 . 1.6650(15) ?
C1 S1 . 1.7607(16) ?
C2 N2 . 1.458(2) ?
C2 H2A . 0.9600 ?
C2 H2B . 0.9600 ?
C2 H2C . 0.9600 ?
C4 N3 . 1.291(2) ?
C4 N5 . 1.329(2) ?
C4 C41 . 1.4919(19) ?
C11 S1 . 1.792(2) ?
C11 H11A . 0.9600 ?
C11 H11B . 0.9600 ?
C11 H11C . 0.9600 ?
C41 N42 . 1.332(2) ?
C41 C46 . 1.386(2) ?
C43 N42 . 1.330(2) ?
C43 C44 . 1.370(3) ?
C43 H43 . 0.9300 ?
C44 N45 . 1.333(2) ?
C44 H44 . 0.9300 ?
C46 N45 . 1.334(2) ?
C46 H46 . 0.9300 ?
N2 N3 . 1.4214(16) ?
N5 H5A . 0.8600 ?
N5 H5B . 0.8600 ?

loop_
_geom_hbond_atom_site_label_D
_geom_hbond_atom_site_label_H
_geom_hbond_atom_site_label_A
_geom_hbond_site_symmetry_A
_geom_hbond_distance_DH
_geom_hbond_distance_HA
_geom_hbond_distance_DA
_geom_hbond_angle_DHA
N5 H5A N45 1_655 0.86 2.24 2.9975(19) 146.6
N5 H5B S2 1_545 0.86 2.87 3.6387(16) 149.4

loop_
_geom_torsion_atom_site_label_1
_geom_torsion_atom_site_label_2
_geom_torsion_atom_site_label_3
_geom_torsion_atom_site_label_4
_geom_torsion_site_symmetry_1
_geom_torsion_site_symmetry_2
_geom_torsion_site_symmetry_3
_geom_torsion_site_symmetry_4
_geom_torsion
_geom_torsion_publ_flag
N3 C4 C41 N42 . . . . 150.81(16) ?
N5 C4 C41 N42 . . . . -27.4(2) ?
N3 C4 C41 C46 . . . . -27.0(2) ?
N5 C4 C41 C46 . . . . 154.72(17) ?
N42 C43 C44 N45 . . . . -1.5(3) ?
N42 C41 C46 N45 . . . . -2.4(3) ?
C4 C41 C46 N45 . . . . 175.32(16) ?
S2 C1 N2 N3 . . . . 168.75(11) ?
S1 C1 N2 N3 . . . . -12.05(17) ?
S2 C1 N2 C2 . . . . 4.4(2) ?
S1 C1 N2 C2 . . . . -176.39(12) ?
N5 C4 N3 N2 . . . . 0.1(3) ?
C41 C4 N3 N2 . . . . -177.88(13) ?
C1 N2 N3 C4 . . . . 116.53(16) ?
C2 N2 N3 C4 . . . . -78.18(18) ?
C44 C43 N42 C41 . . . . -1.2(3) ?
C46 C41 N42 C43 . . . . 3.1(3) ?
C4 C41 N42 C43 . . . . -174.76(16) ?
C43 C44 N45 C46 . . . . 2.3(3) ?
C41 C46 N45 C44 . . . . -0.4(3) ?
N2 C1 S1 C11 . . . . -177.15(12) ?
S2 C1 S1 C11 . . . . 2.05(13) ?

loop_
_cod_related_entry_id
_cod_related_entry_database
_cod_related_entry_code
1 ChemSpider 3090094
